data_4023169
loop_
_publ_author_name
'Timothy A. Cernak'
'James L. Gleason'

_publ_section_title
;
 Density Functional Theory Guided Design of Exo-Selective Dehydroalanine
 Dienophiles for Application Toward the Synthesis of Palau'amine
;
_journal_name_full 'Journal of Organic Chemistry'
_journal_page_first 102
_journal_page_last 110
_journal_paper_doi 10.1021/jo701866g
_journal_volume 73
_journal_year 2008
_chemical_formula_sum 'C16 H15 Cl N2 O S'
_chemical_formula_weight 318.81
_chemical_name_systematic
; 
 ? 
;
_space_group_IT_number 14
_symmetry_cell_setting monoclinic
_symmetry_space_group_name_Hall '-P 2yn'
_symmetry_space_group_name_H-M 'P 1 21/n 1'
_atom_sites_solution_hydrogens geom
_atom_sites_solution_primary direct
_atom_sites_solution_secondary difmap
_audit_creation_method SHELXL-97
_cell_angle_alpha 90.00
_cell_angle_beta 108.675(2)
_cell_angle_gamma 90.00
_cell_formula_units_Z 4
_cell_length_a 11.485(2)
_cell_length_b 10.303(2)
_cell_length_c 13.401(3)
_cell_measurement_reflns_used 4771
_cell_measurement_temperature 571(2)
_cell_measurement_theta_max 27.08
_cell_measurement_theta_min 2.55
_cell_volume 1502.3(5)
_computing_cell_refinement 'Bruker SMART'
_computing_data_collection 'Bruker SMART'
_computing_data_reduction 'Bruker SAINT'
_computing_molecular_graphics 'Bruker SHELXTL'
_computing_publication_material 'Bruker SHELXTL'
_computing_structure_refinement 'SHELXL-97 (Sheldrick, 1997)'
_computing_structure_solution 'SHELXS-97 (Sheldrick, 1990)'
_diffrn_ambient_temperature 571(2)
_diffrn_measured_fraction_theta_full 0.963
_diffrn_measured_fraction_theta_max 0.963
_diffrn_measurement_device_type 'CCD area detector'
_diffrn_measurement_method 'phi and omega scans'
_diffrn_radiation_monochromator graphite
_diffrn_radiation_source 'fine-focus sealed tube'
_diffrn_radiation_type MoK\a
_diffrn_radiation_wavelength 0.71073
_diffrn_reflns_av_R_equivalents 0.0425
_diffrn_reflns_av_sigmaI/netI 0.0444
_diffrn_reflns_limit_h_max 15
_diffrn_reflns_limit_h_min -15
_diffrn_reflns_limit_k_max 13
_diffrn_reflns_limit_k_min -12
_diffrn_reflns_limit_l_max 17
_diffrn_reflns_limit_l_min -17
_diffrn_reflns_number 12958
_diffrn_reflns_theta_full 28.20
_diffrn_reflns_theta_max 28.20
_diffrn_reflns_theta_min 2.04
_exptl_absorpt_coefficient_mu 0.393
_exptl_absorpt_correction_type Sadabs
_exptl_crystal_colour colorless
_exptl_crystal_density_diffrn 1.410
_exptl_crystal_density_meas ?
_exptl_crystal_density_method 'not measured'
_exptl_crystal_description block
_exptl_crystal_F_000 664
_exptl_crystal_size_max 0.10
_exptl_crystal_size_mid 0.05
_exptl_crystal_size_min 0.04
_refine_diff_density_max 0.328
_refine_diff_density_min -0.436
_refine_diff_density_rms 0.054
_refine_ls_extinction_method none
_refine_ls_goodness_of_fit_ref 1.051
_refine_ls_hydrogen_treatment mixed
_refine_ls_matrix_type full
_refine_ls_number_parameters 190
_refine_ls_number_reflns 3461
_refine_ls_number_restraints 0
_refine_ls_restrained_S_all 1.051
_refine_ls_R_factor_all 0.0989
_refine_ls_R_factor_gt 0.0547
_refine_ls_shift/su_max 0.000
_refine_ls_shift/su_mean 0.000
_refine_ls_structure_factor_coef Fsqd
_refine_ls_weighting_details 'calc w=1/[\s^2^(Fo^2^)+(0.0582P)^2^+0.8800P] where P=(Fo^2^+2Fc^2^)/3'
_refine_ls_weighting_scheme calc
_refine_ls_wR_factor_gt 0.1208
_refine_ls_wR_factor_ref 0.1454
_reflns_number_gt 2157
_reflns_number_total 3461
_reflns_threshold_expression >2sigma(I)
_cod_data_source_file jo701866g-File002.cif
_cod_data_source_block tc1m
_cod_depositor_comments
;
The following automatic conversions were performed:
'_symmetry_cell_setting' value 'Monoclinic' changed to 'monoclinic'
according to '/home/saulius/struct/CIF-dictionaries/cif_core.dic'
dictionary named 'cif_core.dic' version 2.4.1 from 2010-06-29.

Automatic conversion script
Id: cif_fix_enum 1527 2010-12-29 10:47:43Z saulius 

The following automatic conversions were performed:

'_exptl_crystal_density_meas' value 'na' was changed to '?' - the
value is perceived as not measured.

Automatic conversion script
Id: cif_fix_values 3008 2015-01-20 13:52:24Z robertas 
;
_cod_original_sg_symbol_H-M 'P 21/n'
_cod_database_code 4023169

loop_
_symmetry_equiv_pos_as_xyz
'x, y, z'
'-x+1/2, y+1/2, -z+1/2'
'-x, -y, -z'
'x-1/2, -y-1/2, z-1/2'

loop_
_atom_site_label
_atom_site_type_symbol
_atom_site_fract_x
_atom_site_fract_y
_atom_site_fract_z
_atom_site_U_iso_or_equiv
_atom_site_adp_type
_atom_site_occupancy
_atom_site_symmetry_multiplicity
_atom_site_calc_flag
_atom_site_refinement_flags
_atom_site_disorder_assembly
_atom_site_disorder_group
S1 S 0.00024(7) 0.79946(9) 0.05415(8) 0.0673(3) Uani 1 1 d . . .
C1 C -0.1453(2) 0.8324(3) -0.0111(2) 0.0431(6) Uani 1 1 d . . .
N1 N -0.18933(19) 0.9373(2) -0.06724(18) 0.0441(6) Uani 1 1 d . . .
H1A H -0.1434 0.9989 -0.0766 0.053 Uiso 1 1 calc R . .
N2 N -0.2440(2) 0.7524(2) -0.01644(16) 0.0416(5) Uani 1 1 d . . .
C2 C -0.3525(3) 0.8065(3) -0.0772(2) 0.0436(6) Uani 1 1 d . . .
O1 O -0.45172(19) 0.7557(2) -0.09756(18) 0.0647(6) Uani 1 1 d . . .
C3 C -0.3216(2) 0.9390(3) -0.11138(19) 0.0376(6) Uani 1 1 d . . .
C4 C -0.3799(3) 0.9593(3) -0.2325(2) 0.0479(7) Uani 1 1 d . . .
H4A H -0.4308 0.8839 -0.2633 0.058 Uiso 1 1 calc R . .
Cl1 Cl -0.26942(10) 0.98362(10) -0.29739(7) 0.0787(3) Uani 1 1 d . . .
C5 C -0.4628(3) 1.0786(3) -0.2413(2) 0.0508(7) Uani 1 1 d . . .
H5A H -0.5250 1.0922 -0.3102 0.061 Uiso 1 1 calc R . .
C6 C -0.3802(3) 1.1908(3) -0.1987(3) 0.0546(8) Uani 1 1 d . . .
H6A H -0.3646 1.2595 -0.2376 0.066 Uiso 1 1 calc R . .
C7 C -0.3332(3) 1.1751(3) -0.0958(3) 0.0532(8) Uani 1 1 d . . .
H7A H -0.2784 1.2307 -0.0489 0.064 Uiso 1 1 calc R . .
C8 C -0.3844(2) 1.0513(3) -0.0685(2) 0.0454(7) Uani 1 1 d . . .
H8A H -0.3819 1.0428 0.0050 0.055 Uiso 1 1 calc R . .
C9 C -0.5122(3) 1.0506(3) -0.1504(3) 0.0560(8) Uani 1 1 d . . .
H9A H -0.5649 1.1189 -0.1395 0.067 Uiso 1 1 calc R . .
H9B H -0.5529 0.9671 -0.1565 0.067 Uiso 1 1 calc R . .
C10 C -0.2375(3) 0.6235(3) 0.0307(2) 0.0479(7) Uani 1 1 d . . .
H10A H -0.1531 0.5932 0.0516 0.057 Uiso 1 1 calc R . .
H10B H -0.2870 0.5638 -0.0218 0.057 Uiso 1 1 calc R . .
C11 C -0.2814(2) 0.6213(2) 0.1252(2) 0.0393(6) Uani 1 1 d . . .
C12 C -0.2339(3) 0.7048(3) 0.2079(2) 0.0477(7) Uani 1 1 d . . .
H12A H -0.1746 0.7651 0.2053 0.057 Uiso 1 1 calc R . .
C13 C -0.2732(3) 0.7000(3) 0.2946(2) 0.0558(8) Uani 1 1 d . . .
H13A H -0.2403 0.7568 0.3504 0.067 Uiso 1 1 calc R . .
C14 C -0.3605(3) 0.6120(3) 0.2991(3) 0.0571(8) Uani 1 1 d . . .
H14A H -0.3876 0.6099 0.3575 0.069 Uiso 1 1 calc R . .
C15 C -0.4080(3) 0.5270(3) 0.2178(3) 0.0562(8) Uani 1 1 d . . .
H15A H -0.4664 0.4662 0.2213 0.067 Uiso 1 1 calc R . .
C16 C -0.3689(3) 0.5318(3) 0.1304(2) 0.0486(7) Uani 1 1 d . . .
H16A H -0.4018 0.4745 0.0749 0.058 Uiso 1 1 calc R . .

loop_
_atom_site_aniso_label
_atom_site_aniso_U_11
_atom_site_aniso_U_22
_atom_site_aniso_U_33
_atom_site_aniso_U_23
_atom_site_aniso_U_13
_atom_site_aniso_U_12
S1 0.0352(4) 0.0733(6) 0.0904(7) 0.0397(5) 0.0158(4) 0.0105(4)
C1 0.0388(14) 0.0504(16) 0.0432(15) 0.0117(13) 0.0176(12) 0.0039(12)
N1 0.0324(11) 0.0460(13) 0.0536(14) 0.0181(11) 0.0135(10) -0.0012(10)
N2 0.0415(12) 0.0421(12) 0.0404(12) 0.0116(10) 0.0121(10) 0.0005(10)
C2 0.0435(15) 0.0459(16) 0.0387(14) 0.0057(12) 0.0092(12) -0.0062(13)
O1 0.0469(12) 0.0610(14) 0.0738(15) 0.0173(11) 0.0021(10) -0.0190(11)
C3 0.0326(13) 0.0433(15) 0.0352(13) 0.0068(11) 0.0084(10) -0.0025(11)
C4 0.0585(18) 0.0487(17) 0.0350(14) 0.0054(12) 0.0126(13) 0.0002(14)
Cl1 0.1061(8) 0.0837(7) 0.0668(6) 0.0257(5) 0.0566(5) 0.0309(5)
C5 0.0429(16) 0.0547(18) 0.0474(16) 0.0105(14) 0.0042(13) 0.0080(13)
C6 0.0523(17) 0.0397(16) 0.073(2) 0.0127(15) 0.0223(16) 0.0083(13)
C7 0.0458(16) 0.0407(16) 0.073(2) -0.0065(15) 0.0196(15) 0.0004(13)
C8 0.0401(15) 0.0540(17) 0.0452(15) -0.0024(13) 0.0177(12) 0.0003(13)
C9 0.0363(15) 0.063(2) 0.067(2) 0.0041(16) 0.0145(14) 0.0021(14)
C10 0.0586(18) 0.0386(15) 0.0489(17) 0.0079(13) 0.0205(14) 0.0055(13)
C11 0.0373(14) 0.0345(13) 0.0430(15) 0.0117(12) 0.0088(11) 0.0068(11)
C12 0.0463(16) 0.0432(15) 0.0516(17) 0.0043(13) 0.0130(13) -0.0039(13)
C13 0.0606(19) 0.0592(19) 0.0441(17) 0.0021(14) 0.0118(14) 0.0064(16)
C14 0.0572(19) 0.068(2) 0.0507(18) 0.0198(17) 0.0240(15) 0.0164(17)
C15 0.0445(16) 0.061(2) 0.065(2) 0.0199(17) 0.0198(15) -0.0021(14)
C16 0.0457(16) 0.0415(16) 0.0519(17) 0.0073(13) 0.0065(13) -0.0017(13)

loop_
_atom_type_symbol
_atom_type_description
_atom_type_scat_dispersion_real
_atom_type_scat_dispersion_imag
_atom_type_scat_source
C C 0.0033 0.0016 'International Tables Vol C Tables 4.2.6.8 and 6.1.1.4'
H H 0.0000 0.0000 'International Tables Vol C Tables 4.2.6.8 and 6.1.1.4'
N N 0.0061 0.0033 'International Tables Vol C Tables 4.2.6.8 and 6.1.1.4'
O O 0.0106 0.0060 'International Tables Vol C Tables 4.2.6.8 and 6.1.1.4'
S S 0.1246 0.1234 'International Tables Vol C Tables 4.2.6.8 and 6.1.1.4'
Cl Cl 0.1484 0.1585 'International Tables Vol C Tables 4.2.6.8 and 6.1.1.4'

loop_
_geom_angle_atom_site_label_1
_geom_angle_atom_site_label_2
_geom_angle_atom_site_label_3
_geom_angle
_geom_angle_site_symmetry_1
_geom_angle_site_symmetry_3
_geom_angle_publ_flag
N1 C1 N2 107.5(2) . . ?
N1 C1 S1 127.3(2) . . ?
N2 C1 S1 125.3(2) . . ?
C1 N1 C3 113.8(2) . . ?
C2 N2 C1 111.2(2) . . ?
C2 N2 C10 122.5(2) . . ?
C1 N2 C10 126.2(2) . . ?
O1 C2 N2 124.9(3) . . ?
O1 C2 C3 128.3(3) . . ?
N2 C2 C3 106.8(2) . . ?
N1 C3 C2 100.5(2) . . ?
N1 C3 C4 118.3(2) . . ?
C2 C3 C4 111.8(2) . . ?
N1 C3 C8 114.0(2) . . ?
C2 C3 C8 112.0(2) . . ?
C4 C3 C8 100.8(2) . . ?
C5 C4 C3 103.7(2) . . ?
C5 C4 Cl1 111.9(2) . . ?
C3 C4 Cl1 113.2(2) . . ?
C6 C5 C9 101.2(3) . . ?
C6 C5 C4 106.8(2) . . ?
C9 C5 C4 99.6(2) . . ?
C7 C6 C5 107.6(3) . . ?
C6 C7 C8 107.4(3) . . ?
C7 C8 C9 101.0(2) . . ?
C7 C8 C3 106.0(2) . . ?
C9 C8 C3 100.5(2) . . ?
C8 C9 C5 93.2(2) . . ?
N2 C10 C11 113.1(2) . . ?
C12 C11 C16 119.0(3) . . ?
C12 C11 C10 121.1(3) . . ?
C16 C11 C10 119.9(3) . . ?
C11 C12 C13 120.4(3) . . ?
C14 C13 C12 120.4(3) . . ?
C15 C14 C13 120.0(3) . . ?
C14 C15 C16 119.8(3) . . ?
C11 C16 C15 120.4(3) . . ?

loop_
_geom_bond_atom_site_label_1
_geom_bond_atom_site_label_2
_geom_bond_distance
_geom_bond_site_symmetry_2
_geom_bond_publ_flag
S1 C1 1.655(3) . ?
C1 N1 1.322(3) . ?
C1 N2 1.384(3) . ?
N1 C3 1.443(3) . ?
N2 C2 1.370(3) . ?
N2 C10 1.463(3) . ?
C2 O1 1.204(3) . ?
C2 C3 1.517(4) . ?
C3 C4 1.559(4) . ?
C3 C8 1.567(4) . ?
C4 C5 1.536(4) . ?
C4 Cl1 1.771(3) . ?
C5 C6 1.488(4) . ?
C5 C9 1.527(4) . ?
C6 C7 1.320(4) . ?
C7 C8 1.499(4) . ?
C8 C9 1.526(4) . ?
C10 C11 1.505(4) . ?
C11 C12 1.371(4) . ?
C11 C16 1.382(4) . ?
C12 C13 1.376(4) . ?
C13 C14 1.368(5) . ?
C14 C15 1.367(5) . ?
C15 C16 1.382(4) . ?
